data_7700197
loop_
_publ_author_name
'Cabeza, Javier A.'
'Fern\'andez-Colinas, Jos\'e M'
'Garc\'ia-\'Alvarez, Pablo'
'Gonz\'alez-\'Alvarez, Laura'
'P\'erez-Carre\~no, Enrique'

_publ_section_title
;
 Mesityl(amidinato)tetrylenes as ligands in iridium(i) and iridium(iii)
 complexes: silicon versus germanium and simple
 \k<sup>1</sup>-coordination versus cyclometallation.
;
_journal_issue 29
_journal_name_full 'Dalton transactions (Cambridge, England : 2003)'
_journal_page_first 10996
_journal_page_last 11003
_journal_paper_doi 10.1039/c9dt01853k
_journal_volume 48
_journal_year 2019
_chemical_formula_moiety 'C32 H46 Cl Ge Ir N2, 2(C H2 Cl2)'
_chemical_formula_sum 'C34 H50 Cl5 Ge Ir N2'
_chemical_formula_weight 928.80
_space_group_crystal_system triclinic
_space_group_IT_number 2
_space_group_name_Hall '-P 1'
_space_group_name_H-M_alt 'P -1'
_symmetry_space_group_name_Hall '-P 1'
_symmetry_space_group_name_H-M 'P -1'
_atom_sites_solution_hydrogens geom
_audit_creation_method SHELXL-2014
_audit_update_record
;
2019-04-23 deposited with the CCDC.    2019-06-07 downloaded from the CCDC.
;
_cell_angle_alpha 82.470(3)
_cell_angle_beta 79.687(3)
_cell_angle_gamma 67.955(4)
_cell_formula_units_Z 2
_cell_length_a 11.1461(4)
_cell_length_b 12.3199(6)
_cell_length_c 15.3703(5)
_cell_measurement_reflns_used 13464
_cell_measurement_temperature 150(2)
_cell_measurement_theta_max 69.4360
_cell_measurement_theta_min 2.9240
_cell_volume 1919.99(14)
_computing_cell_refinement 'CrysAlisPro 1.171.38.43 (Rigaku OD, 2015)'
_computing_data_collection 'CrysAlisPro 1.171.38.43 (Rigaku OD, 2015)'
_computing_data_reduction 'CrysAlisPro 1.171.38.43 (Rigaku OD, 2015)'
_computing_molecular_graphics 'MERCURY (Cambridge Crystallographic Data Centre: Cambridge, UK, 2019)'
_computing_publication_material 'SHELXL-2014 (Sheldrick, 2014)'
_computing_structure_refinement 'SHELXL-2014 (Sheldrick, 2014)'
_computing_structure_solution 'SIR-97 (Giacovazzo, 1999)'
_diffrn_ambient_temperature 150(2)
_diffrn_measured_fraction_theta_full 0.998
_diffrn_measured_fraction_theta_max 0.984
_diffrn_measurement_device_type 'Xcalibur, Onyx, Nova'
_diffrn_radiation_type CuK\a
_diffrn_radiation_wavelength 1.5418
_diffrn_reflns_av_R_equivalents 0.0502
_diffrn_reflns_av_unetI/netI 0.0440
_diffrn_reflns_Laue_measured_fraction_full 0.998
_diffrn_reflns_Laue_measured_fraction_max 0.984
_diffrn_reflns_limit_h_max 13
_diffrn_reflns_limit_h_min -13
_diffrn_reflns_limit_k_max 14
_diffrn_reflns_limit_k_min -14
_diffrn_reflns_limit_l_max 18
_diffrn_reflns_limit_l_min -17
_diffrn_reflns_number 20395
_diffrn_reflns_point_group_measured_fraction_full 0.998
_diffrn_reflns_point_group_measured_fraction_max 0.984
_diffrn_reflns_theta_full 67.680
_diffrn_reflns_theta_max 69.645
_diffrn_reflns_theta_min 2.929
_diffrn_source 'micro-focus sealed X-ray tube'
_exptl_absorpt_coefficient_mu 10.961
_exptl_absorpt_correction_T_max 0.363
_exptl_absorpt_correction_T_min 0.132
_exptl_absorpt_correction_type gaussian
_exptl_absorpt_process_details
;
CrysAlisPro 1.171.38.43 (Rigaku Oxford Diffraction, 2015)
Numerical absorption correction based on gaussian integration over
            a multifaceted crystal model
Empirical absorption correction using spherical harmonics,
 implemented in SCALE3 ABSPACK scaling algorithm.
;
_exptl_crystal_colour orange
_exptl_crystal_density_diffrn 1.607
_exptl_crystal_description fragment
_exptl_crystal_F_000 924
_exptl_crystal_size_max 0.334
_exptl_crystal_size_mid 0.190
_exptl_crystal_size_min 0.118
_refine_diff_density_max 1.414
_refine_diff_density_min -2.020
_refine_diff_density_rms 0.151
_refine_ls_extinction_method none
_refine_ls_goodness_of_fit_ref 1.023
_refine_ls_hydrogen_treatment constr
_refine_ls_matrix_type full
_refine_ls_number_parameters 425
_refine_ls_number_reflns 7107
_refine_ls_number_restraints 22
_refine_ls_restrained_S_all 1.022
_refine_ls_R_factor_all 0.0473
_refine_ls_R_factor_gt 0.0445
_refine_ls_shift/su_max 0.001
_refine_ls_shift/su_mean 0.000
_refine_ls_structure_factor_coef Fsqd
_refine_ls_weighting_details 'w=1/[\s^2^(Fo^2^)+(0.0784P)^2^+2.8602P] where P=(Fo^2^+2Fc^2^)/3'
_refine_ls_weighting_scheme calc
_refine_ls_wR_factor_gt 0.1156
_refine_ls_wR_factor_ref 0.1192
_reflns_Friedel_coverage 0.000
_reflns_number_gt 6603
_reflns_number_total 7107
_reflns_threshold_expression 'I > 2\s(I)'
_cod_data_source_file c9dt01853k2.cif
_cod_data_source_block 2Ge
_cod_depositor_comments 'Adding full bibliography for 7700197--7700198.cif.'
_cod_database_code 7700197
_shelx_space_group_comment
;
The symmetry employed for this shelxl refinement is uniquely defined
by the following loop, which should always be used as a source of
symmetry information in preference to the above space-group names.
They are only intended as comments.
;
_shelxl_version_number 2014-3

loop_
_space_group_symop_operation_xyz
'x, y, z'
'-x, -y, -z'

loop_
_atom_site_label
_atom_site_type_symbol
_atom_site_fract_x
_atom_site_fract_y
_atom_site_fract_z
_atom_site_U_iso_or_equiv
_atom_site_adp_type
_atom_site_occupancy
_atom_site_site_symmetry_order
_atom_site_calc_flag
_atom_site_refinement_flags_posn
_atom_site_refinement_flags_adp
_atom_site_refinement_flags_occupancy
_atom_site_disorder_assembly
_atom_site_disorder_group
C1 C 0.9170(6) 0.3873(5) 0.5458(3) 0.0415(13) Uani 1 1 d . . . . .
H1A H 0.8284 0.3890 0.5458 0.062 Uiso 1 1 calc R U . . .
H1B H 0.9701 0.3626 0.4887 0.062 Uiso 1 1 calc R U . . .
H1C H 0.9131 0.4659 0.5550 0.062 Uiso 1 1 calc R U . . .
C2 C 1.1129(6) 0.3031(7) 0.6229(4) 0.0492(15) Uani 1 1 d . . . . .
H2A H 1.1051 0.3832 0.6309 0.074 Uiso 1 1 calc R U . . .
H2B H 1.1691 0.2773 0.5670 0.074 Uiso 1 1 calc R U . . .
H2C H 1.1513 0.2503 0.6723 0.074 Uiso 1 1 calc R U . . .
C3 C 0.9863(7) 0.1800(5) 0.6038(4) 0.0493(15) Uani 1 1 d . . . . .
H3A H 1.0291 0.1228 0.6497 0.074 Uiso 1 1 calc R U . . .
H3B H 1.0369 0.1585 0.5455 0.074 Uiso 1 1 calc R U . . .
H3C H 0.8978 0.1805 0.6053 0.074 Uiso 1 1 calc R U . . .
C4 C 0.9787(5) 0.3006(4) 0.6205(3) 0.0303(10) Uani 1 1 d . . . . .
C5 C 0.8998(5) 0.3007(4) 0.7874(3) 0.0273(9) Uani 1 1 d . . . . .
C6 C 0.9890(5) 0.1820(4) 0.8181(3) 0.0307(10) Uani 1 1 d . . . . .
C7 C 1.1088(6) 0.1678(5) 0.8399(4) 0.0404(12) Uani 1 1 d . . . . .
H7 H 1.1349 0.2337 0.8353 0.048 Uiso 1 1 calc R U . . .
C8 C 1.1918(6) 0.0583(6) 0.8686(4) 0.0507(15) Uani 1 1 d . . . . .
H8 H 1.2746 0.0493 0.8828 0.061 Uiso 1 1 calc R U . . .
C9 C 1.1542(7) -0.0381(6) 0.8765(4) 0.0546(16) Uani 1 1 d . . . . .
H9 H 1.2111 -0.1132 0.8960 0.065 Uiso 1 1 calc R U . . .
C10 C 1.0328(7) -0.0242(5) 0.8557(4) 0.0499(15) Uani 1 1 d . . . . .
H10 H 1.0063 -0.0899 0.8615 0.060 Uiso 1 1 calc R U . . .
C11 C 0.9497(6) 0.0857(5) 0.8264(3) 0.0386(12) Uani 1 1 d . . . . .
H11 H 0.8668 0.0950 0.8121 0.046 Uiso 1 1 calc R U . . .
C12 C 0.7620(5) 0.3707(5) 0.9358(3) 0.0326(10) Uani 1 1 d . . . . .
C13 C 0.6841(6) 0.4948(5) 0.9627(3) 0.0391(12) Uani 1 1 d . . . . .
H13A H 0.7437 0.5368 0.9614 0.059 Uiso 1 1 calc R U . . .
H13B H 0.6372 0.4920 1.0228 0.059 Uiso 1 1 calc R U . . .
H13C H 0.6212 0.5357 0.9213 0.059 Uiso 1 1 calc R U . . .
C14 C 0.6709(6) 0.3014(6) 0.9456(3) 0.0414(13) Uani 1 1 d . . . . .
H14A H 0.6023 0.3404 0.9079 0.062 Uiso 1 1 calc R U . . .
H14B H 0.6309 0.2978 1.0075 0.062 Uiso 1 1 calc R U . . .
H14C H 0.7213 0.2216 0.9275 0.062 Uiso 1 1 calc R U . . .
C15 C 0.8701(6) 0.3120(5) 0.9944(3) 0.0401(12) Uani 1 1 d . . . . .
H15A H 0.9155 0.2296 0.9811 0.060 Uiso 1 1 calc R U . . .
H15B H 0.8314 0.3163 1.0569 0.060 Uiso 1 1 calc R U . . .
H15C H 0.9326 0.3526 0.9825 0.060 Uiso 1 1 calc R U . . .
C16 C 0.8092(5) 0.6149(4) 0.7074(3) 0.0285(9) Uani 1 1 d . . . . .
C21 C 0.7472(5) 0.7026(4) 0.6440(3) 0.0301(10) Uani 1 1 d . . . . .
C20 C 0.7794(6) 0.8026(5) 0.6241(3) 0.0370(11) Uani 1 1 d . . . . .
H20 H 0.7354 0.8617 0.5825 0.044 Uiso 1 1 calc R U . . .
C19 C 0.8733(6) 0.8184(5) 0.6629(4) 0.0412(13) Uani 1 1 d . . . . .
C18 C 0.9387(6) 0.7297(5) 0.7217(4) 0.0412(12) Uani 1 1 d . . . . .
H18 H 1.0066 0.7378 0.7467 0.049 Uiso 1 1 calc R U . . .
C17 C 0.9079(5) 0.6288(5) 0.7453(3) 0.0330(10) Uani 1 1 d . . . . .
C22 C 0.6493(5) 0.6911(5) 0.5923(3) 0.0352(11) Uani 1 1 d . . . . .
H22A H 0.6132 0.7640 0.5559 0.053 Uiso 1 1 calc R U . . .
H22B H 0.5785 0.6762 0.6337 0.053 Uiso 1 1 calc R U . . .
H22C H 0.6930 0.6257 0.5540 0.053 Uiso 1 1 calc R U . . .
C23 C 0.9041(9) 0.9289(7) 0.6419(5) 0.063(2) Uani 1 1 d . . . . .
H23A H 0.8573 0.9831 0.6885 0.095 Uiso 1 1 calc R U . . .
H23B H 0.8765 0.9662 0.5848 0.095 Uiso 1 1 calc R U . . .
H23C H 0.9984 0.9094 0.6388 0.095 Uiso 1 1 calc R U . . .
C24 C 0.9856(6) 0.5386(5) 0.8101(4) 0.0411(12) Uani 1 1 d . . . . .
H24A H 0.9272 0.5313 0.8645 0.062 Uiso 1 1 calc R U . . .
H24B H 1.0535 0.5632 0.8241 0.062 Uiso 1 1 calc R U . . .
H24C H 1.0264 0.4626 0.7838 0.062 Uiso 1 1 calc R U . . .
C25 C 0.5569(7) 0.3855(6) 0.6378(4) 0.0489(15) Uani 1 1 d . . . . .
H25 H 0.6169 0.4219 0.6102 0.059 Uiso 1 1 calc R U . . .
C26 C 0.5799(7) 0.3183(6) 0.7220(4) 0.0493(15) Uani 1 1 d . . . . .
H26 H 0.6580 0.3065 0.7448 0.059 Uiso 1 1 calc R U . . .
C27 C 0.4824(8) 0.2656(7) 0.7752(5) 0.0598(18) Uani 1 1 d . . . . .
H27A H 0.5083 0.2365 0.8348 0.072 Uiso 1 1 calc R U . . .
H27B H 0.4867 0.1975 0.7453 0.072 Uiso 1 1 calc R U . . .
C28 C 0.3406(7) 0.3538(7) 0.7857(4) 0.0575(19) Uani 1 1 d . . . . .
H28A H 0.2964 0.3450 0.7381 0.069 Uiso 1 1 calc R U . . .
H28B H 0.2938 0.3345 0.8431 0.069 Uiso 1 1 calc R U . . .
C29 C 0.3302(6) 0.4797(7) 0.7822(4) 0.0495(16) Uani 1 1 d . . . . .
H29 H 0.3294 0.5114 0.8356 0.059 Uiso 1 1 calc R U . . .
C30 C 0.3219(6) 0.5516(7) 0.7037(4) 0.0484(15) Uani 1 1 d . . . . .
H30 H 0.3108 0.6312 0.7077 0.058 Uiso 1 1 calc R U . . .
C31 C 0.3292(7) 0.5132(7) 0.6131(4) 0.059(2) Uani 1 1 d . . . . .
H31A H 0.2463 0.5033 0.6092 0.071 Uiso 1 1 calc R U . . .
H31B H 0.3381 0.5759 0.5680 0.071 Uiso 1 1 calc R U . . .
C32 C 0.4411(7) 0.4004(8) 0.5919(4) 0.060(2) Uani 1 1 d . . . . .
H32A H 0.4687 0.4000 0.5270 0.072 Uiso 1 1 calc R U . . .
H32B H 0.4117 0.3334 0.6110 0.072 Uiso 1 1 calc R U . . .
C33 C 0.6431(9) 0.8271(8) 0.8891(7) 0.078(2) Uani 1 1 d . . . . .
H33A H 0.6784 0.7811 0.8360 0.094 Uiso 1 1 calc R U . . .
H33B H 0.5685 0.8063 0.9211 0.094 Uiso 1 1 calc R U . . .
Cl1 Cl 0.44653(11) 0.67989(11) 0.80938(7) 0.0343(3) Uani 1 1 d . . . . .
Cl2 Cl 0.7649(3) 0.7867(2) 0.95808(18) 0.1000(8) Uani 1 1 d . . . . .
Cl3 Cl 0.5878(5) 0.9720(3) 0.8557(4) 0.1630(18) Uani 1 1 d . . . . .
Ge1 Ge 0.74146(5) 0.48486(5) 0.73862(3) 0.02511(14) Uani 1 1 d . . . . .
Ir1 Ir 0.51816(2) 0.50068(2) 0.73754(2) 0.03134(10) Uani 1 1 d . . . . .
N1 N 0.8901(4) 0.3426(4) 0.7034(3) 0.0288(8) Uani 1 1 d . . . . .
N2 N 0.8170(4) 0.3820(4) 0.8406(3) 0.0285(8) Uani 1 1 d . . . . .
C34 C 0.337(6) 0.940(4) 0.653(2) 0.096(10) Uani 0.45(6) 1 d D U P A 1
H34A H 0.2550 0.9817 0.6917 0.116 Uiso 0.45(6) 1 calc R U P A 1
H34B H 0.3927 0.8749 0.6899 0.116 Uiso 0.45(6) 1 calc R U P A 1
Cl4 Cl 0.4163(15) 1.035(2) 0.6136(10) 0.092(4) Uani 0.45(6) 1 d D U P A 1
Cl5 Cl 0.301(3) 0.884(3) 0.568(3) 0.112(6) Uani 0.45(6) 1 d D U P A 1
Cl5A Cl 0.294(3) 0.865(3) 0.5497(17) 0.124(7) Uani 0.55(6) 1 d D U P A 2
Cl4A Cl 0.4034(16) 1.003(2) 0.6280(18) 0.135(4) Uani 0.55(6) 1 d D U P A 2
C34A C 0.316(3) 0.911(3) 0.6453(17) 0.089(9) Uani 0.55(6) 1 d D U P A 2
H34C H 0.2293 0.9517 0.6788 0.107 Uiso 0.55(6) 1 calc R U P A 2
H34D H 0.3620 0.8409 0.6828 0.107 Uiso 0.55(6) 1 calc R U P A 2

loop_
_atom_site_aniso_label
_atom_site_aniso_U_11
_atom_site_aniso_U_22
_atom_site_aniso_U_33
_atom_site_aniso_U_23
_atom_site_aniso_U_13
_atom_site_aniso_U_12
C1 0.042(3) 0.048(3) 0.025(2) 0.000(2) -0.003(2) -0.008(3)
C2 0.037(3) 0.081(5) 0.033(3) -0.003(3) -0.001(2) -0.026(3)
C3 0.076(5) 0.041(3) 0.030(3) -0.007(2) 0.004(3) -0.025(3)
C4 0.027(2) 0.035(3) 0.023(2) -0.0026(19) 0.0020(18) -0.007(2)
C5 0.024(2) 0.035(3) 0.025(2) -0.0007(18) -0.0051(17) -0.012(2)
C6 0.034(3) 0.031(2) 0.023(2) 0.0023(18) -0.0053(18) -0.008(2)
C7 0.035(3) 0.047(3) 0.034(3) 0.002(2) -0.008(2) -0.009(2)
C8 0.041(3) 0.055(4) 0.044(3) 0.004(3) -0.013(3) -0.003(3)
C9 0.058(4) 0.043(3) 0.043(3) 0.004(3) -0.006(3) 0.001(3)
C10 0.071(4) 0.032(3) 0.040(3) 0.005(2) -0.010(3) -0.013(3)
C11 0.047(3) 0.037(3) 0.030(3) 0.000(2) -0.008(2) -0.012(2)
C12 0.033(3) 0.042(3) 0.022(2) 0.003(2) -0.0075(19) -0.012(2)
C13 0.039(3) 0.046(3) 0.026(2) -0.002(2) -0.009(2) -0.006(2)
C14 0.042(3) 0.058(4) 0.027(2) 0.004(2) -0.003(2) -0.025(3)
C15 0.038(3) 0.047(3) 0.027(2) 0.004(2) -0.013(2) -0.005(2)
C16 0.026(2) 0.030(2) 0.030(2) -0.0027(19) -0.0044(18) -0.010(2)
C21 0.028(2) 0.031(2) 0.028(2) -0.0011(19) -0.0020(19) -0.009(2)
C20 0.047(3) 0.034(3) 0.026(2) -0.001(2) -0.003(2) -0.011(2)
C19 0.053(3) 0.043(3) 0.033(3) -0.004(2) -0.001(2) -0.026(3)
C18 0.046(3) 0.052(3) 0.038(3) -0.010(2) -0.007(2) -0.029(3)
C17 0.033(3) 0.037(3) 0.031(2) -0.005(2) -0.004(2) -0.014(2)
C22 0.032(3) 0.040(3) 0.032(3) 0.003(2) -0.012(2) -0.011(2)
C23 0.100(6) 0.060(4) 0.053(4) 0.004(3) -0.020(4) -0.053(4)
C24 0.035(3) 0.047(3) 0.047(3) 0.002(3) -0.019(2) -0.019(3)
C25 0.053(4) 0.068(4) 0.042(3) -0.005(3) -0.013(3) -0.037(3)
C26 0.055(4) 0.057(4) 0.052(3) -0.008(3) -0.015(3) -0.033(3)
C27 0.072(5) 0.075(5) 0.055(4) 0.006(3) -0.023(3) -0.049(4)
C28 0.057(4) 0.101(6) 0.039(3) 0.011(3) -0.015(3) -0.058(4)
C29 0.032(3) 0.090(5) 0.036(3) 0.007(3) -0.011(2) -0.034(3)
C30 0.031(3) 0.087(5) 0.035(3) 0.011(3) -0.017(2) -0.030(3)
C31 0.051(4) 0.109(6) 0.036(3) 0.025(3) -0.029(3) -0.050(4)
C32 0.065(4) 0.111(6) 0.029(3) -0.006(3) -0.009(3) -0.059(5)
C33 0.073(6) 0.075(5) 0.087(6) -0.019(5) -0.022(5) -0.018(5)
Cl1 0.0278(6) 0.0406(6) 0.0245(5) -0.0014(5) -0.0038(4) -0.0011(5)
Cl2 0.125(2) 0.0994(17) 0.0857(16) -0.0102(13) -0.0463(15) -0.0366(16)
Cl3 0.157(4) 0.089(2) 0.195(4) 0.018(2) -0.045(3) 0.010(2)
Ge1 0.0220(3) 0.0305(3) 0.0233(3) 0.0001(2) -0.0068(2) -0.0090(2)
Ir1 0.02393(14) 0.04757(16) 0.02446(14) 0.00242(9) -0.00751(9) -0.01488(10)
N1 0.027(2) 0.034(2) 0.0236(19) -0.0004(16) -0.0048(15) -0.0085(17)
N2 0.027(2) 0.034(2) 0.0225(19) 0.0012(16) -0.0041(15) -0.0092(17)
C34 0.13(3) 0.061(17) 0.057(13) -0.004(12) 0.015(15) -0.002(16)
Cl4 0.081(5) 0.065(6) 0.101(6) 0.029(4) -0.015(4) -0.002(4)
Cl5 0.070(5) 0.111(7) 0.138(18) -0.013(10) -0.039(8) 0.000(4)
Cl5A 0.096(7) 0.158(16) 0.093(7) 0.012(8) -0.043(4) -0.011(8)
Cl4A 0.112(6) 0.068(8) 0.170(10) 0.004(6) 0.026(8) 0.006(5)
C34A 0.069(13) 0.08(2) 0.057(12) 0.023(12) 0.005(9) 0.024(10)

loop_
_atom_type_symbol
_atom_type_description
_atom_type_scat_dispersion_real
_atom_type_scat_dispersion_imag
_atom_type_scat_source
C C 0.0181 0.0091 'International Tables Vol C Tables 4.2.6.8 and 6.1.1.4'
H H 0.0000 0.0000 'International Tables Vol C Tables 4.2.6.8 and 6.1.1.4'
Cl Cl 0.3639 0.7018 'International Tables Vol C Tables 4.2.6.8 and 6.1.1.4'
Ge Ge -1.0885 0.8855 'International Tables Vol C Tables 4.2.6.8 and 6.1.1.4'
Ir Ir -4.7710 6.5667 'International Tables Vol C Tables 4.2.6.8 and 6.1.1.4'
N N 0.0311 0.0180 'International Tables Vol C Tables 4.2.6.8 and 6.1.1.4'

loop_
_geom_angle_atom_site_label_1
_geom_angle_atom_site_label_2
_geom_angle_atom_site_label_3
_geom_angle
N1 C4 C3 111.3(4)
N1 C4 C2 110.6(4)
C3 C4 C2 111.5(5)
N1 C4 C1 105.7(4)
C3 C4 C1 108.5(5)
C2 C4 C1 109.1(5)
N2 C5 N1 108.9(4)
N2 C5 C6 125.0(4)
N1 C5 C6 126.2(4)
N2 C5 Ge1 54.9(2)
N1 C5 Ge1 54.2(2)
C6 C5 Ge1 175.0(3)
C7 C6 C11 119.7(5)
C7 C6 C5 120.3(5)
C11 C6 C5 120.0(5)
C6 C7 C8 120.6(6)
C9 C8 C7 120.2(6)
C8 C9 C10 119.5(6)
C9 C10 C11 120.3(6)
C10 C11 C6 119.7(6)
N2 C12 C13 106.2(4)
N2 C12 C14 109.5(4)
C13 C12 C14 109.7(5)
N2 C12 C15 111.6(4)
C13 C12 C15 109.1(4)
C14 C12 C15 110.7(4)
C17 C16 C21 118.4(4)
C17 C16 Ge1 125.8(4)
C21 C16 Ge1 115.8(3)
C20 C21 C16 120.0(5)
C20 C21 C22 117.1(4)
C16 C21 C22 122.9(4)
C19 C20 C21 121.9(5)
C20 C19 C18 118.1(5)
C20 C19 C23 120.9(6)
C18 C19 C23 121.0(6)
C19 C18 C17 122.1(5)
C18 C17 C16 119.5(5)
C18 C17 C24 117.3(5)
C16 C17 C24 123.3(5)
C26 C25 C32 123.0(6)
C26 C25 Ir1 70.6(3)
C32 C25 Ir1 115.5(5)
C25 C26 C27 122.1(6)
C25 C26 Ir1 69.2(4)
C27 C26 Ir1 111.5(5)
C26 C27 C28 113.2(6)
C29 C28 C27 113.6(5)
C30 C29 C28 122.5(6)
C30 C29 Ir1 71.0(3)
C28 C29 Ir1 112.5(4)
C29 C30 C31 125.3(7)
C29 C30 Ir1 71.6(3)
C31 C30 Ir1 109.8(4)
C32 C31 C30 113.6(5)
C31 C32 C25 111.4(6)
Cl3 C33 Cl2 113.9(5)
N1 Ge1 N2 66.68(16)
N1 Ge1 C16 105.11(19)
N2 Ge1 C16 111.64(18)
N1 Ge1 C5 33.44(16)
N2 Ge1 C5 33.39(16)
C16 Ge1 C5 114.55(18)
N1 Ge1 Ir1 121.27(12)
N2 Ge1 Ir1 111.77(12)
C16 Ge1 Ir1 125.60(14)
C5 Ge1 Ir1 119.79(11)
C25 Ir1 C26 40.1(2)
C25 Ir1 C30 80.5(3)
C26 Ir1 C30 97.7(3)
C25 Ir1 C29 89.6(3)
C26 Ir1 C29 81.9(3)
C30 Ir1 C29 37.3(2)
C25 Ir1 Cl1 160.03(19)
C26 Ir1 Cl1 159.43(18)
C30 Ir1 Cl1 88.5(2)
C29 Ir1 Cl1 91.6(2)
C25 Ir1 Ge1 97.62(17)
C26 Ir1 Ge1 91.17(18)
C30 Ir1 Ge1 163.11(16)
C29 Ir1 Ge1 159.36(16)
Cl1 Ir1 Ge1 88.14(3)
C5 N1 C4 130.3(4)
C5 N1 Ge1 92.3(3)
C4 N1 Ge1 136.5(3)
C5 N2 C12 130.3(4)
C5 N2 Ge1 91.7(3)
C12 N2 Ge1 132.0(3)
Cl4 C34 Cl5 111(2)
Cl4A C34A Cl5A 115(2)

loop_
_geom_bond_atom_site_label_1
_geom_bond_atom_site_label_2
_geom_bond_distance
C1 C4 1.530(7)
C2 C4 1.514(7)
C3 C4 1.509(8)
C4 N1 1.485(6)
C5 N2 1.332(6)
C5 N1 1.334(6)
C5 C6 1.498(7)
C5 Ge1 2.418(5)
C6 C7 1.377(8)
C6 C11 1.394(8)
C7 C8 1.387(8)
C8 C9 1.384(10)
C9 C10 1.389(10)
C10 C11 1.394(8)
C12 N2 1.493(6)
C12 C13 1.517(8)
C12 C14 1.531(7)
C12 C15 1.532(7)
C16 C17 1.405(7)
C16 C21 1.414(7)
C16 Ge1 1.986(5)
C21 C20 1.391(7)
C21 C22 1.515(7)
C20 C19 1.377(8)
C19 C18 1.386(9)
C19 C23 1.507(8)
C18 C17 1.398(8)
C17 C24 1.508(7)
C25 C26 1.450(9)
C25 C32 1.521(8)
C25 Ir1 2.103(6)
C26 C27 1.531(9)
C26 Ir1 2.122(7)
C27 C28 1.540(11)
C28 C29 1.506(10)
C29 C30 1.396(8)
C29 Ir1 2.184(5)
C30 C31 1.508(9)
C30 Ir1 2.177(5)
C31 C32 1.505(11)
C33 Cl3 1.697(10)
C33 Cl2 1.756(9)
Cl1 Ir1 2.3941(13)
Ge1 N1 1.964(4)
Ge1 N2 1.981(4)
Ge1 Ir1 2.4255(5)
C34 Cl4 1.706(19)
C34 Cl5 1.729(19)
Cl5A C34A 1.733(16)
Cl4A C34A 1.721(17)
